data_7242219
loop_
_publ_author_name
'Kassin, Victor-Emmanuel H.'
'Morodo, Romain'
'Toupy, Thomas'
'Jacquemin, Isaline'
'Van Hecke, Kristof'
'Robiette, Rapha\"el'
'Monbaliu, Jean-Christophe M.'

_publ_section_title
;
 A modular, low footprint and scalable flow platform for the expedient
 \a-aminohydroxylation of enolizable ketones
;
_journal_issue 6
_journal_name_full 'Green Chemistry'
_journal_page_first 2336
_journal_page_last 2351
_journal_paper_doi 10.1039/D0GC04395H
_journal_volume 23
_journal_year 2021
_chemical_formula_moiety 'C12 H16 N O2, Cl'
_chemical_formula_sum 'C12 H16 Cl N O2'
_chemical_formula_weight 241.71
_space_group_crystal_system monoclinic
_space_group_IT_number 14
_space_group_name_Hall '-P 2ybc'
_space_group_name_H-M_alt 'P 1 21/c 1'
_atom_sites_solution_hydrogens mixed
_atom_sites_solution_primary dual
_audit_creation_date 2020-08-28
_audit_creation_method
;
Olex2 1.2
(compiled May 18 2018 14:05:52 for OlexSys, GUI svn.r5506)
;
_audit_update_record
;
2020-11-24 deposited with the CCDC.	2021-02-01 downloaded from the CCDC.
;
_cell_angle_alpha 90
_cell_angle_beta 94.075(2)
_cell_angle_gamma 90
_cell_formula_units_Z 4
_cell_length_a 6.09900(10)
_cell_length_b 7.70410(10)
_cell_length_c 25.2722(4)
_cell_measurement_reflns_used 12930
_cell_measurement_temperature 100(2)
_cell_measurement_theta_max 29.5470
_cell_measurement_theta_min 3.2110
_cell_volume 1184.47(3)
_computing_cell_refinement 'CrysAlisPro 1.171.40.67a (Rigaku OD, 2019)'
_computing_data_collection 'CrysAlisPro 1.171.40.67a (Rigaku OD, 2019)'
_computing_data_reduction 'CrysAlisPro 1.171.40.67a (Rigaku OD, 2019)'
_computing_molecular_graphics 'Olex2 (Dolomanov et al., 2009)'
_computing_publication_material 'Olex2 (Dolomanov et al., 2009)'
_computing_structure_refinement 'ShelXL (Sheldrick, 2015)'
_computing_structure_solution 'ShelXT (Sheldrick, 2015)'
_diffrn_ambient_environment N~2~
_diffrn_ambient_temperature 100(2)
_diffrn_detector 'CCD plate'
_diffrn_detector_area_resol_mean 10.4839
_diffrn_detector_type Atlas
_diffrn_measured_fraction_theta_full 1.000
_diffrn_measured_fraction_theta_max 0.948
_diffrn_measurement_details
;
List of Runs (angles in degrees, time in seconds):

  # Type    Start    End  Width  t~exp~   \w     \q     \k     \f   Frames
#--------------------------------------------------------------------------
  1  \w    -15.00  51.00   1.00   15.00    --   10.17 -99.00   0.00   66
  2  \w    -78.00  98.00   1.00   15.00    --   10.17   0.00  30.00  176
  3  \w    -31.00  90.00   1.00   15.00    --   10.17  19.00-150.00  121
  4  \w    -14.00  84.00   1.00   15.00    --   10.17  38.00  90.00   98
  5  \w    -44.00  21.00   1.00   15.00    --  -11.34  77.00 120.00   65
  6  \w    -15.00  30.00   1.00   15.00    --  -11.34 -99.00   0.00   45
  7  \w    -44.00  21.00   1.00   15.00    --  -11.34  77.00  30.00   65
  8  \w    -15.00  30.00   1.00   15.00    --  -11.34 -99.00-120.00   45
  9  \w    -44.00  21.00   1.00   15.00    --  -11.34  77.00-120.00   65
 10  \w    -15.00  17.00   1.00   15.00    --   10.17 -99.00-120.00   32
;
_diffrn_measurement_device 'four-circle diffractometer'
_diffrn_measurement_device_type 'SuperNova, Dual, Cu at home/near, Atlas'
_diffrn_measurement_method '\w scans'
_diffrn_orient_matrix_type 'CrysAlisPro convention (1999,Acta A55,543-557)'
_diffrn_orient_matrix_UB_11 -0.0398580000
_diffrn_orient_matrix_UB_12 -0.0582628000
_diffrn_orient_matrix_UB_13 0.0188106000
_diffrn_orient_matrix_UB_21 0.0683952000
_diffrn_orient_matrix_UB_22 0.0400091000
_diffrn_orient_matrix_UB_23 0.0203663000
_diffrn_orient_matrix_UB_31 -0.0856403000
_diffrn_orient_matrix_UB_32 0.0590038000
_diffrn_orient_matrix_UB_33 0.0047676000
_diffrn_radiation_monochromator mirror
_diffrn_radiation_probe x-ray
_diffrn_radiation_type MoK\a
_diffrn_radiation_wavelength 0.71073
_diffrn_reflns_av_R_equivalents 0.0313
_diffrn_reflns_av_unetI/netI 0.0213
_diffrn_reflns_Laue_measured_fraction_full 1.000
_diffrn_reflns_Laue_measured_fraction_max 0.948
_diffrn_reflns_limit_h_max 8
_diffrn_reflns_limit_h_min -8
_diffrn_reflns_limit_k_max 10
_diffrn_reflns_limit_k_min -10
_diffrn_reflns_limit_l_max 33
_diffrn_reflns_limit_l_min -34
_diffrn_reflns_number 25529
_diffrn_reflns_point_group_measured_fraction_full 1.000
_diffrn_reflns_point_group_measured_fraction_max 0.948
_diffrn_reflns_theta_full 25.242
_diffrn_reflns_theta_max 29.648
_diffrn_reflns_theta_min 2.765
_diffrn_source 'micro-focus sealed X-ray tube'
_diffrn_source_type 'SuperNova (Mo) X-ray Source'
_exptl_absorpt_coefficient_mu 0.308
_exptl_absorpt_correction_T_max 1.000
_exptl_absorpt_correction_T_min 0.250
_exptl_absorpt_correction_type gaussian
_exptl_absorpt_process_details
;
CrysAlisPro 1.171.40.67a (Rigaku Oxford Diffraction, 2019)
Numerical absorption correction based on gaussian integration over
			a multifaceted crystal model
Empirical absorption correction using spherical harmonics,
 implemented in SCALE3 ABSPACK scaling algorithm.
;
_exptl_crystal_colour 'clear colourless'
_exptl_crystal_colour_lustre clear
_exptl_crystal_colour_primary colourless
_exptl_crystal_density_diffrn 1.355
_exptl_crystal_description block
_exptl_crystal_F_000 512
_exptl_crystal_size_max 0.365
_exptl_crystal_size_mid 0.215
_exptl_crystal_size_min 0.194
_refine_diff_density_max 0.423
_refine_diff_density_min -0.245
_refine_diff_density_rms 0.049
_refine_ls_extinction_method none
_refine_ls_goodness_of_fit_ref 1.071
_refine_ls_hydrogen_treatment mixed
_refine_ls_matrix_type full
_refine_ls_number_parameters 164
_refine_ls_number_reflns 3178
_refine_ls_number_restraints 3
_refine_ls_restrained_S_all 1.072
_refine_ls_R_factor_all 0.0418
_refine_ls_R_factor_gt 0.0341
_refine_ls_shift/su_max 0.001
_refine_ls_shift/su_mean 0.000
_refine_ls_structure_factor_coef Fsqd
_refine_ls_weighting_details 'w=1/[\s^2^(Fo^2^)+(0.0366P)^2^+0.5606P] where P=(Fo^2^+2Fc^2^)/3'
_refine_ls_weighting_scheme calc
_refine_ls_wR_factor_gt 0.0835
_refine_ls_wR_factor_ref 0.0884
_reflns_Friedel_coverage 0.000
_reflns_number_gt 2758
_reflns_number_total 3178
_reflns_threshold_expression 'I > 2\s(I)'
_cod_data_source_file d0gc04395h2.cif
_cod_data_source_block jcm017
_cod_depositor_comments 'Adding full bibliography for 7242218--7242224.cif.'
_cod_database_code 7242219
_shelx_shelxl_version_number 2018/3
_chemical_oxdiff_formula 'C12 H16 N O2, Cl'
_shelx_space_group_comment
;
The symmetry employed for this shelxl refinement is uniquely defined
by the following loop, which should always be used as a source of
symmetry information in preference to the above space-group names.
They are only intended as comments.
;
_reflns_odcompleteness_completeness 99.89
_reflns_odcompleteness_iscentric 1
_reflns_odcompleteness_theta 26.32
_olex2_refinement_description
;
1. Fixed Uiso
 At 1.2 times of:
  All C(H,H) groups, H2A of C2, H5 of C5, H6 of C6, H3 of C3, All C(H,H,H)
  groups, All C(H,H,H,H) groups
 At 1.5 times of:
  H2 of C4
2. Restrained distances
 O2-H2
 0.84 with sigma of 0.02
 N1-H1A = N1-H1B
 0.88 with sigma of 0.02
3. Others
 Sof(H10C)=Sof(H10D)=Sof(H12D)=Sof(H12C)=Sof(C11B)=Sof(H11C)=Sof(H11D)=1-FVAR(1)
 Sof(H10A)=Sof(H10B)=Sof(H12B)=Sof(H12A)=Sof(C11A)=Sof(H11A)=Sof(H11B)=FVAR(1)
4.a Secondary CH2 refined with riding coordinates:
 C9(H9A,H9B), C10(H10C,H10D), C10(H10A,H10B), C12(H12D,H12C), C12(H12B,H12A),
 C11A(H11A,H11B), C11B(H11C,H11D)
4.b Aromatic/amide H refined with riding coordinates:
 C2(H2A), C3(H3), C4(H4), C5(H5), C6(H6)
;
_olex2_exptl_crystal_mounting_method 'mounted on a LithoLoop'
_olex2_submission_special_instructions 'No special instructions were received'
_oxdiff_exptl_absorpt_empirical_details
;
Empirical correction (ABSPACK) includes:
- Absorption correction using spherical harmonics
- Frame scaling
;
_oxdiff_exptl_absorpt_empirical_full_max 1.317
_oxdiff_exptl_absorpt_empirical_full_min 0.801

loop_
_space_group_symop_operation_xyz
'x, y, z'
'-x, y+1/2, -z+1/2'
'-x, -y, -z'
'x, -y-1/2, z-1/2'

loop_
_atom_site_label
_atom_site_type_symbol
_atom_site_fract_x
_atom_site_fract_y
_atom_site_fract_z
_atom_site_U_iso_or_equiv
_atom_site_adp_type
_atom_site_occupancy
_atom_site_site_symmetry_order
_atom_site_calc_flag
_atom_site_refinement_flags_posn
_atom_site_refinement_flags_adp
_atom_site_refinement_flags_occupancy
_atom_site_disorder_assembly
_atom_site_disorder_group
Cl1 Cl 0.27133(5) 0.39308(4) 0.54593(2) 0.02322(10) Uani 1 1 d . . . . .
O1 O 1.13884(15) 0.63023(14) 0.66228(4) 0.0262(2) Uani 1 1 d . . . . .
O2 O 0.72273(15) 0.41693(12) 0.59826(4) 0.0244(2) Uani 1 1 d D . . . .
N1 N 0.82971(17) 0.55931(14) 0.57574(4) 0.0194(2) Uani 1 1 d D . . . .
C1 C 0.83627(19) 0.66635(16) 0.71384(5) 0.0178(2) Uani 1 1 d . . . . .
C2 C 0.9576(2) 0.72814(17) 0.75910(5) 0.0231(3) Uani 1 1 d . . . . .
H2A H 1.101031 0.773763 0.756342 0.028 Uiso 1 1 calc R . . . .
C3 C 0.8678(3) 0.72253(18) 0.80790(5) 0.0281(3) Uani 1 1 d . . . . .
H3 H 0.948100 0.767221 0.838493 0.034 Uiso 1 1 calc R . . . .
C4 C 0.6609(3) 0.65179(19) 0.81212(5) 0.0287(3) Uani 1 1 d . . . . .
H4 H 0.600143 0.647694 0.845682 0.034 Uiso 1 1 calc R . . . .
H2 H 0.596(3) 0.410(2) 0.5811(7) 0.043 Uiso 1 1 d DR . . . .
H1A H 0.775(3) 0.577(2) 0.5412(6) 0.034 Uiso 1 1 d DR . . . .
H1B H 0.968(2) 0.523(2) 0.5718(7) 0.034 Uiso 1 1 d DR . . . .
C5 C 0.5421(2) 0.58691(18) 0.76762(5) 0.0245(3) Uani 1 1 d . . . . .
H5 H 0.401754 0.536198 0.770896 0.029 Uiso 1 1 calc R . . . .
C6 C 0.6282(2) 0.59603(16) 0.71832(5) 0.0194(2) Uani 1 1 d . . . . .
H6 H 0.545262 0.554365 0.687689 0.023 Uiso 1 1 calc R . . . .
C7 C 0.94558(19) 0.66693(16) 0.66304(5) 0.0182(2) Uani 1 1 d . . . . .
C8 C 0.82426(19) 0.71890(16) 0.60970(5) 0.0173(2) Uani 1 1 d . . . . .
C9 C 0.59014(19) 0.79066(17) 0.60938(5) 0.0193(2) Uani 1 1 d . . . . .
H9A H 0.480949 0.695442 0.606418 0.023 Uiso 1 1 calc R . . . .
H9B H 0.569779 0.857195 0.642185 0.023 Uiso 1 1 calc R . . . .
C10 C 0.5662(2) 0.90850(18) 0.56083(5) 0.0251(3) Uani 1 1 d . . . . .
H10C H 0.495884 0.843973 0.530289 0.030 Uiso 0.355(17) 1 calc R . P A 2
H10D H 0.472098 1.009146 0.568142 0.030 Uiso 0.355(17) 1 calc R . P A 2
H10A H 0.444699 0.992648 0.563276 0.030 Uiso 0.645(17) 1 calc R . P A 1
H10B H 0.542536 0.840872 0.527611 0.030 Uiso 0.645(17) 1 calc R . P A 1
C12 C 0.9577(2) 0.86014(19) 0.58220(6) 0.0256(3) Uani 1 1 d . . . . .
H12D H 1.038910 0.933772 0.609054 0.031 Uiso 0.355(17) 1 calc R . P A 2
H12C H 1.064782 0.805522 0.559703 0.031 Uiso 0.355(17) 1 calc R . P A 2
H12B H 1.074647 0.907787 0.607240 0.031 Uiso 0.645(17) 1 calc R . P A 1
H12A H 1.026523 0.810873 0.551226 0.031 Uiso 0.645(17) 1 calc R . P A 1
C11A C 0.7946(10) 1.0002(8) 0.5648(3) 0.0319(11) Uani 0.645(17) 1 d . . P A 1
H11A H 0.828211 1.048488 0.529970 0.038 Uiso 0.645(17) 1 calc R . P A 1
H11B H 0.797717 1.095589 0.591080 0.038 Uiso 0.645(17) 1 calc R . P A 1
C11B C 0.7904(19) 0.9705(15) 0.5479(4) 0.0255(16) Uani 0.355(17) 1 d . . P A 2
H11C H 0.808833 1.095227 0.556503 0.031 Uiso 0.355(17) 1 calc R . P A 2
H11D H 0.811051 0.953748 0.509721 0.031 Uiso 0.355(17) 1 calc R . P A 2

loop_
_atom_site_aniso_label
_atom_site_aniso_U_11
_atom_site_aniso_U_22
_atom_site_aniso_U_33
_atom_site_aniso_U_23
_atom_site_aniso_U_13
_atom_site_aniso_U_12
Cl1 0.01670(15) 0.03359(19) 0.01910(15) -0.00438(12) -0.00053(11) 0.00448(12)
O1 0.0152(4) 0.0387(6) 0.0243(5) 0.0001(4) -0.0007(3) 0.0035(4)
O2 0.0197(4) 0.0213(5) 0.0312(5) 0.0001(4) -0.0055(4) -0.0013(4)
N1 0.0157(5) 0.0236(5) 0.0188(5) -0.0018(4) -0.0004(4) 0.0032(4)
C1 0.0182(6) 0.0174(6) 0.0175(6) 0.0004(4) -0.0012(4) 0.0027(5)
C2 0.0246(6) 0.0214(6) 0.0226(6) -0.0007(5) -0.0038(5) -0.0017(5)
C3 0.0406(8) 0.0240(7) 0.0186(6) -0.0016(5) -0.0050(5) -0.0013(6)
C4 0.0411(8) 0.0269(7) 0.0187(6) 0.0032(5) 0.0062(6) 0.0027(6)
C5 0.0238(6) 0.0261(7) 0.0238(6) 0.0057(5) 0.0037(5) 0.0021(5)
C6 0.0182(6) 0.0210(6) 0.0187(6) 0.0018(5) -0.0016(4) 0.0017(5)
C7 0.0164(5) 0.0182(6) 0.0196(6) -0.0020(4) -0.0012(4) -0.0012(4)
C8 0.0150(5) 0.0198(6) 0.0169(5) -0.0017(4) 0.0010(4) 0.0015(4)
C9 0.0167(5) 0.0225(6) 0.0187(6) 0.0007(4) 0.0014(4) 0.0047(5)
C10 0.0240(6) 0.0288(7) 0.0226(6) 0.0044(5) 0.0028(5) 0.0071(5)
C12 0.0218(6) 0.0280(7) 0.0271(7) 0.0050(5) 0.0018(5) -0.0039(5)
C11A 0.0288(14) 0.026(2) 0.041(3) 0.0105(18) 0.001(2) -0.0028(14)
C11B 0.031(3) 0.021(3) 0.023(4) 0.006(3) -0.003(3) 0.001(2)

loop_
_atom_type_symbol
_atom_type_description
_atom_type_scat_dispersion_real
_atom_type_scat_dispersion_imag
_atom_type_scat_source
C C 0.0033 0.0016 'International Tables Vol C Tables 4.2.6.8 and 6.1.1.4'
H H 0.0000 0.0000 'International Tables Vol C Tables 4.2.6.8 and 6.1.1.4'
Cl Cl 0.1484 0.1585 'International Tables Vol C Tables 4.2.6.8 and 6.1.1.4'
N N 0.0061 0.0033 'International Tables Vol C Tables 4.2.6.8 and 6.1.1.4'
O O 0.0106 0.0060 'International Tables Vol C Tables 4.2.6.8 and 6.1.1.4'

loop_
_exptl_crystal_face_index_h
_exptl_crystal_face_index_k
_exptl_crystal_face_index_l
_exptl_crystal_face_perp_dist
0 3 -35 0.0968
0 -3 35 0.0968
6 -7 -10 0.0969
-6 7 10 0.0969
-5 -9 12 0.1033
5 9 -12 0.1033

loop_
_geom_angle_atom_site_label_1
_geom_angle_atom_site_label_2
_geom_angle_atom_site_label_3
_geom_angle
_geom_angle_site_symmetry_1
_geom_angle_site_symmetry_3
_geom_angle_publ_flag
O2 N1 C8 112.04(9) . . ?
C2 C1 C7 117.42(11) . . ?
C6 C1 C2 119.84(11) . . ?
C6 C1 C7 122.57(11) . . ?
C3 C2 C1 119.81(12) . . ?
C4 C3 C2 120.05(12) . . ?
C3 C4 C5 120.36(12) . . ?
C4 C5 C6 120.04(13) . . ?
C5 C6 C1 119.87(12) . . ?
O1 C7 C1 120.54(11) . . ?
O1 C7 C8 116.91(11) . . ?
C1 C7 C8 122.53(10) . . ?
N1 C8 C7 104.95(9) . . ?
N1 C8 C9 110.57(10) . . ?
N1 C8 C12 106.53(10) . . ?
C7 C8 C12 109.80(10) . . ?
C9 C8 C7 119.18(10) . . ?
C9 C8 C12 105.24(10) . . ?
C10 C9 C8 104.78(10) . . ?
C9 C10 C11A 100.6(3) . . ?
C11B C10 C9 109.1(4) . . ?
C11A C12 C8 106.0(3) . . ?
C11B C12 C8 106.9(4) . . ?
C12 C11A C10 105.2(3) . . ?
C10 C11B C12 106.1(6) . . ?

loop_
_geom_bond_atom_site_label_1
_geom_bond_atom_site_label_2
_geom_bond_distance
_geom_bond_site_symmetry_2
_geom_bond_publ_flag
O1 C7 1.2136(15) . ?
O2 N1 1.4161(14) . ?
N1 C8 1.5011(16) . ?
C1 C2 1.4009(17) . ?
C1 C6 1.3918(17) . ?
C1 C7 1.4882(16) . ?
C2 C3 1.3851(19) . ?
C3 C4 1.385(2) . ?
C4 C5 1.387(2) . ?
C5 C6 1.3878(18) . ?
C7 C8 1.5436(17) . ?
C8 C9 1.5307(16) . ?
C8 C12 1.5522(18) . ?
C9 C10 1.5249(17) . ?
C10 C11A 1.559(6) . ?
C10 C11B 1.506(12) . ?
C12 C11A 1.512(6) . ?
C12 C11B 1.546(11) . ?

loop_
_exptl_oxdiff_crystal_face_indexfrac_h
_exptl_oxdiff_crystal_face_indexfrac_k
_exptl_oxdiff_crystal_face_indexfrac_l
_exptl_oxdiff_crystal_face_x
_exptl_oxdiff_crystal_face_y
_exptl_oxdiff_crystal_face_z
0.4282 2.6860 -34.5258 -0.8230 -0.5664 -0.0428
-0.4282 -2.6860 34.5258 0.8230 0.5664 0.0428
6.4421 -6.7668 -9.9217 -0.0491 -0.0322 -0.9983
-6.4421 6.7668 9.9217 0.0491 0.0322 0.9983
-4.7413 -8.5108 11.5495 0.9021 -0.4296 -0.0411
4.7413 8.5108 -11.5495 -0.9021 0.4296 0.0411
